data_4021620
loop_
_publ_author_name
'Zhenhua Sun'
'Shahadat Ahmed'
'Larry W. McLaughlin'

_publ_contact_author_address
;
Department of Chemistry
Merkert Chemistry Center
Boston College
Chestnut Hill
Massachusetts 02467
;
_publ_contact_author_email mclaughl@bc.edu
_publ_contact_author_fax 1(617)5520833
_publ_contact_author_name 'Dr Mclaughlin Larry. W.'
_publ_contact_author_phone 1(617)5523622
_publ_section_title
;
 Syntheses of Pyridine C-Nucleosides as Analogues of the Natural
 Nucleosides dC and dU
;
_journal_name_full 'Journal of Organic Chemistry'
_journal_page_first 2922
_journal_page_last 2925
_journal_paper_doi 10.1021/jo060066y
_journal_volume 71
_journal_year 2006
_chemical_absolute_configuration syn
_chemical_formula_iupac C10H13F1N2O3
_chemical_formula_moiety 'C10 H13 F N2 O3'
_chemical_formula_structural 'C10 H13 F N2 O3'
_chemical_formula_sum 'C10 H13 F N2 O3'
_chemical_formula_weight 228.22
_chemical_melting_point 425
_chemical_name_common 6-Amino-3-(\b-D-2-deoxy-erythrofuranosyl)-2-fluuoropyridine
_chemical_name_systematic
;(2R,3R,5R)-5-(6-amino-2-fluoropyridin-3-yl)-
tetrahydro-2-(hydroxymethyl)furan-3-ol
;
_space_group_IT_number 19
_space_group_name_Hall 'P 2ac 2ab'
_space_group_name_H-M_alt 'P 21 21 21'
_symmetry_cell_setting orthorhombic
_symmetry_Int_Tables_number 19
_symmetry_space_group_name_Hall 'P 2ac 2ab'
_symmetry_space_group_name_H-M 'P 21 21 21'
_atom_sites_solution_hydrogens geom
_audit_creation_method 'form.cif (version 2.0)'
_cell_angle_alpha 90.00
_cell_angle_beta 90.00
_cell_angle_gamma 90.00
_cell_formula_units_Z 4
_cell_length_a 6.3295(16)
_cell_length_b 11.365(3)
_cell_length_c 13.908(3)
_cell_measurement_reflns_used 3580
_cell_measurement_temperature 193(2)
_cell_measurement_theta_max 28.40
_cell_measurement_theta_min 2.31
_cell_volume 1000.5(4)
_computing_cell_refinement 'SMART (BRUKER, V5.625, 2001)'
_computing_data_collection 'ASTRO (BRUKER, V5.007, 1997)'
_computing_data_reduction 'SAINT (BRUKER, V6.22, 2001)'
_computing_molecular_graphics 'SHELXTL (BRUKER, 2000, V6.1)'
_computing_publication_material 'XCIF (Sheldrick and BRUKER, 1997, V5.1)'
_computing_structure_refinement 'SHELXL-97 (Sheldrick, 1997)'
_computing_structure_solution 'SHELXS-97 (Sheldrick, 1990)'
_diffrn_ambient_temperature 193(2)
_diffrn_measured_fraction_theta_full 0.995
_diffrn_measured_fraction_theta_max 0.995
_diffrn_measurement_device_type 'CCD area detector'
_diffrn_measurement_method 'phi and omega scans'
_diffrn_radiation_monochromator graphite
_diffrn_radiation_probe x-ray
_diffrn_radiation_type MoK\a
_diffrn_radiation_wavelength 0.71073
_diffrn_reflns_av_R_equivalents 0.0400
_diffrn_reflns_av_sigmaI/netI 0.0342
_diffrn_reflns_limit_h_max 8
_diffrn_reflns_limit_h_min -6
_diffrn_reflns_limit_k_max 15
_diffrn_reflns_limit_k_min -13
_diffrn_reflns_limit_l_max 12
_diffrn_reflns_limit_l_min -18
_diffrn_reflns_number 7552
_diffrn_reflns_theta_full 28.40
_diffrn_reflns_theta_max 28.40
_diffrn_source 'fine-focus sealed tube'
_diffrn_standards_decay_% 0
_diffrn_standards_number 3
_exptl_absorpt_coefficient_mu 0.124
_exptl_absorpt_correction_type none
_exptl_crystal_colour colourless
_exptl_crystal_density_diffrn 1.515
_exptl_crystal_density_method 'not measured'
_exptl_crystal_description Chunk
_exptl_crystal_F_000 480
_exptl_crystal_size_max 0.2
_exptl_crystal_size_mid 0.1
_exptl_crystal_size_min 0.1
_exptl_crystal_size_rad 0.2
_refine_diff_density_max 0.303
_refine_diff_density_min -0.143
_refine_diff_density_rms 0.047
_refine_ls_abs_structure_details 'Flack H D (1983), Acta Cryst. A39, 876-881'
_refine_ls_abs_structure_Flack -0.1(1)
_refine_ls_extinction_method none
_refine_ls_goodness_of_fit_ref 0.994
_refine_ls_hydrogen_treatment constr
_refine_ls_matrix_type full
_refine_ls_number_parameters 147
_refine_ls_number_reflns 2510
_refine_ls_number_restraints 0
_refine_ls_restrained_S_all 0.994
_refine_ls_R_factor_all 0.0359
_refine_ls_R_factor_gt 0.0334
_refine_ls_shift/su_max 0.001
_refine_ls_shift/su_mean 0.000
_refine_ls_structure_factor_coef Fsqd
_refine_ls_weighting_details 'calc w=1/[\s^2^(Fo^2^)+(0.0513P)^2^+0.0000P] where P=(Fo^2^+2Fc^2^)/3'
_refine_ls_weighting_scheme calc
_refine_ls_wR_factor_ref 0.0812
_reflns_number_gt 2315
_reflns_number_total 2510
_reflns_threshold_expression >2sigma(I)
_cod_data_source_file jo060066ysi20060113_035032.cif
_cod_database_code 4021620

loop_
_symmetry_equiv_pos_as_xyz
'x, y, z'
'-x+1/2, -y, z+1/2'
'-x, y+1/2, -z+1/2'
'x+1/2, -y+1/2, -z'

loop_
_atom_site_label
_atom_site_type_symbol
_atom_site_fract_x
_atom_site_fract_y
_atom_site_fract_z
_atom_site_U_iso_or_equiv
_atom_site_adp_type
_atom_site_occupancy
_atom_site_symmetry_multiplicity
_atom_site_calc_flag
_atom_site_refinement_flags
O5' O 0.94272(16) 0.54968(8) 0.46098(7) 0.0274(2) Uani 1 1 d .
H5B H 1.0474 0.5160 0.4859 0.041 Uiso 1 1 calc R
O4' O 0.78603(15) 0.32345(8) 0.52483(6) 0.0221(2) Uani 1 1 d .
O3' O 0.30307(14) 0.42131(8) 0.50010(7) 0.0287(2) Uani 1 1 d .
H3 H 0.3072 0.3474 0.5006 0.043 Uiso 1 1 calc R
F1 F 0.64826(17) 0.15831(9) 0.75953(7) 0.0503(3) Uani 1 1 d .
C4' C 0.6755(2) 0.39556(11) 0.45473(8) 0.0202(2) Uani 1 1 d .
H4' H 0.6003 0.3430 0.4083 0.024 Uiso 1 1 calc R
C2' C 0.5896(2) 0.45885(11) 0.61392(9) 0.0222(3) Uani 1 1 d .
H2'B H 0.4716 0.4673 0.6601 0.027 Uiso 1 1 calc R
H2'A H 0.6975 0.5197 0.6276 0.027 Uiso 1 1 calc R
N1 N 0.9382(2) 0.20760(9) 0.83973(8) 0.0292(3) Uani 1 1 d .
N2 N 1.2305(2) 0.25492(11) 0.92835(8) 0.0306(3) Uani 1 1 d .
H2A H 1.1962 0.1985 0.9688 0.037 Uiso 1 1 calc R
H2B H 1.3442 0.2976 0.9386 0.037 Uiso 1 1 calc R
C5 C 1.1535(2) 0.36764(12) 0.78583(10) 0.0275(3) Uani 1 1 d .
H5A H 1.2745 0.4160 0.7945 0.033 Uiso 1 1 calc R
C3 C 0.8409(2) 0.31633(11) 0.69690(8) 0.0209(3) Uani 1 1 d .
C6 C 1.1088(2) 0.27585(11) 0.85080(9) 0.0236(3) Uani 1 1 d .
C3' C 0.51186(19) 0.46698(11) 0.51091(9) 0.0212(3) Uani 1 1 d .
H3' H 0.5155 0.5508 0.4892 0.025 Uiso 1 1 calc R
C1' C 0.6841(2) 0.33618(11) 0.61810(8) 0.0207(3) Uani 1 1 d .
H1' H 0.5678 0.2771 0.6238 0.025 Uiso 1 1 calc R
C5' C 0.8338(2) 0.46924(11) 0.40046(9) 0.0246(3) Uani 1 1 d .
H5'A H 0.9377 0.4167 0.3691 0.030 Uiso 1 1 calc R
H5'B H 0.7596 0.5137 0.3494 0.030 Uiso 1 1 calc R
C2 C 0.8168(2) 0.23016(11) 0.76562(9) 0.0266(3) Uani 1 1 d .
C4 C 1.0202(2) 0.38589(12) 0.71022(9) 0.0257(3) Uani 1 1 d .
H4 H 1.0500 0.4471 0.6658 0.031 Uiso 1 1 calc R

loop_
_atom_site_aniso_label
_atom_site_aniso_U_11
_atom_site_aniso_U_22
_atom_site_aniso_U_33
_atom_site_aniso_U_23
_atom_site_aniso_U_13
_atom_site_aniso_U_12
O5' 0.0198(5) 0.0250(5) 0.0374(5) 0.0010(4) -0.0001(4) -0.0012(4)
O4' 0.0240(5) 0.0226(4) 0.0196(4) 0.0012(3) 0.0002(3) 0.0062(4)
O3' 0.0161(5) 0.0239(4) 0.0461(6) 0.0006(4) -0.0031(4) -0.0012(4)
F1 0.0525(6) 0.0492(5) 0.0494(5) 0.0257(4) -0.0261(5) -0.0340(5)
C4' 0.0196(6) 0.0199(6) 0.0212(5) 0.0001(4) -0.0037(5) 0.0002(5)
C2' 0.0196(6) 0.0222(6) 0.0247(6) -0.0021(5) 0.0026(5) 0.0027(5)
N1 0.0340(7) 0.0257(5) 0.0280(5) 0.0054(5) -0.0060(5) -0.0071(5)
N2 0.0309(7) 0.0295(6) 0.0316(6) 0.0051(5) -0.0088(5) -0.0036(5)
C5 0.0224(6) 0.0317(7) 0.0284(6) 0.0025(5) 0.0001(5) -0.0072(6)
C3 0.0218(6) 0.0201(6) 0.0207(5) -0.0017(4) 0.0008(5) 0.0006(5)
C6 0.0234(7) 0.0230(6) 0.0245(6) -0.0024(5) -0.0009(5) 0.0013(5)
C3' 0.0161(6) 0.0188(5) 0.0289(6) 0.0008(5) -0.0016(5) -0.0008(4)
C1' 0.0198(6) 0.0202(5) 0.0221(6) 0.0002(4) 0.0014(5) -0.0026(5)
C5' 0.0238(6) 0.0286(7) 0.0215(6) 0.0024(5) 0.0030(5) 0.0026(5)
C2 0.0288(7) 0.0225(6) 0.0285(6) 0.0020(5) -0.0046(5) -0.0080(6)
C4 0.0255(7) 0.0265(6) 0.0251(6) 0.0046(5) 0.0031(5) -0.0042(5)

loop_
_atom_type_symbol
_atom_type_description
_atom_type_scat_dispersion_real
_atom_type_scat_dispersion_imag
_atom_type_scat_source
C C 0.0033 0.0016 'International Tables Vol C Tables 4.2.6.8 and 6.1.1.4'
H H 0.0000 0.0000 'International Tables Vol C Tables 4.2.6.8 and 6.1.1.4'
N N 0.0061 0.0033 'International Tables Vol C Tables 4.2.6.8 and 6.1.1.4'
O O 0.0106 0.0060 'International Tables Vol C Tables 4.2.6.8 and 6.1.1.4'
F F 0.0171 0.0103 'International Tables Vol C Tables 4.2.6.8 and 6.1.1.4'

loop_
_geom_angle_atom_site_label_1
_geom_angle_atom_site_label_2
_geom_angle_atom_site_label_3
_geom_angle
C5' O5' H5B 109.5
C4' O4' C1' 109.17(9)
C3' O3' H3 109.5
O4' C4' C5' 109.20(11)
O4' C4' C3' 106.41(10)
C5' C4' C3' 114.24(10)
O4' C4' H4' 109.0
C5' C4' H4' 109.0
C3' C4' H4' 109.0
C3' C2' C1' 102.70(10)
C3' C2' H2'B 111.2
C1' C2' H2'B 111.2
C3' C2' H2'A 111.2
C1' C2' H2'A 111.2
H2'B C2' H2'A 109.1
C2 N1 C6 116.73(11)
C6 N2 H2A 120.0
C6 N2 H2B 120.0
H2A N2 H2B 120.0
C4 C5 C6 118.85(13)
C4 C5 H5A 120.6
C6 C5 H5A 120.6
C2 C3 C4 113.62(12)
C2 C3 C1' 122.88(12)
C4 C3 C1' 123.46(11)
N1 C6 N2 116.83(12)
N1 C6 C5 121.18(12)
N2 C6 C5 121.96(12)
O3' C3' C2' 112.17(11)
O3' C3' C4' 112.32(10)
C2' C3' C4' 103.31(10)
O3' C3' H3' 109.6
C2' C3' H3' 109.6
C4' C3' H3' 109.6
O4' C1' C3 110.13(10)
O4' C1' C2' 103.39(9)
C3 C1' C2' 115.35(10)
O4' C1' H1' 109.2
C3 C1' H1' 109.2
C2' C1' H1' 109.2
O5' C5' C4' 112.53(10)
O5' C5' H5'A 109.1
C4' C5' H5'A 109.1
O5' C5' H5'B 109.1
C4' C5' H5'B 109.1
H5'A C5' H5'B 107.8
N1 C2 F1 113.28(11)
N1 C2 C3 128.34(13)
F1 C2 C3 118.38(12)
C5 C4 C3 121.29(12)
C5 C4 H4 119.4
C3 C4 H4 119.4

loop_
_geom_bond_atom_site_label_1
_geom_bond_atom_site_label_2
_geom_bond_distance
O5' C5' 1.4212(17)
O5' H5B 0.8400
O4' C4' 1.4532(15)
O4' C1' 1.4559(14)
O3' C3' 1.4278(15)
O3' H3 0.8400
F1 C2 1.3463(16)
C4' C5' 1.5083(19)
C4' C3' 1.5301(17)
C4' H4' 1.0000
C2' C3' 1.5176(18)
C2' C1' 1.5182(18)
C2' H2'B 0.9900
C2' H2'A 0.9900
N1 C2 1.3107(18)
N1 C6 1.3383(18)
N2 C6 1.3465(17)
N2 H2A 0.8800
N2 H2B 0.8800
C5 C4 1.364(2)
C5 C6 1.4089(18)
C5 H5A 0.9500
C3 C2 1.3768(17)
C3 C4 1.3958(19)
C3 C1' 1.4952(17)
C3' H3' 1.0000
C1' H1' 1.0000
C5' H5'A 0.9900
C5' H5'B 0.9900
C4 H4 0.9500

loop_
_geom_hbond_atom_site_label_D
_geom_hbond_atom_site_label_H
_geom_hbond_atom_site_label_A
_geom_hbond_site_symmetry_A
_geom_hbond_distance_DH
_geom_hbond_distance_HA
_geom_hbond_distance_DA
_geom_hbond_angle_DHA
O5' H5B O3' 1_655 0.84 1.95 2.762(1) 161
O3' H3 O4' 4_456 0.84 1.98 2.805(2) 167
N2 H2A O5' 3_746 0.88 2.14 3.002(2) 165
N2 H2B O5' 2_765 0.88 2.22 3.069(2) 162

loop_
_geom_torsion_atom_site_label_1
_geom_torsion_atom_site_label_2
_geom_torsion_atom_site_label_3
_geom_torsion_atom_site_label_4
_geom_torsion
C1' O4' C4' C5' 130.30(10)
C1' O4' C4' C3' 6.54(12)
C2 N1 C6 N2 178.23(12)
C2 N1 C6 C5 0.33(19)
C4 C5 C6 N1 -0.4(2)
C4 C5 C6 N2 -178.22(13)
C1' C2' C3' O3' 86.95(12)
C1' C2' C3' C4' -34.23(12)
O4' C4' C3' O3' -103.29(12)
C5' C4' C3' O3' 136.14(12)
O4' C4' C3' C2' 17.80(12)
C5' C4' C3' C2' -102.77(12)
C4' O4' C1' C3 -152.02(10)
C4' O4' C1' C2' -28.24(13)
C2 C3 C1' O4' -121.32(13)
C4 C3 C1' O4' 61.36(15)
C2 C3 C1' C2' 122.15(13)
C4 C3 C1' C2' -55.17(16)
C3' C2' C1' O4' 38.53(13)
C3' C2' C1' C3 158.82(10)
O4' C4' C5' O5' -63.14(14)
C3' C4' C5' O5' 55.87(15)
C6 N1 C2 F1 -179.72(12)
C6 N1 C2 C3 -0.4(2)
C4 C3 C2 N1 0.5(2)
C1' C3 C2 N1 -177.03(14)
C4 C3 C2 F1 179.81(12)
C1' C3 C2 F1 2.24(19)
C6 C5 C4 C3 0.6(2)
C2 C3 C4 C5 -0.59(19)
C1' C3 C4 C5 176.96(12)

loop_
_cod_related_entry_id
_cod_related_entry_database
_cod_related_entry_code
1 ChemSpider 9797466
